data_1518667
loop_
_publ_author_name
'Chitnis, Saurabh S.'
'Robertson, Alasdair P. M.'
'Burford, Neil'
'Weigand, Jan J.'
'Fischer, Roland'

_publ_section_title
;
 Synthesis and reactivity of cyclo-tetra(stibinophosphonium) tetracations:
 redox and coordination chemistry of phosphine--antimony complexes
;
_journal_issue 4
_journal_name_full 'Chem. Sci.'
_journal_page_first 2559
_journal_paper_doi 10.1039/C4SC03939D
_journal_volume 6
_journal_year 2015
_chemical_formula_moiety 'C38 H68 N2 P3 Sb4, 3(C F3 O3 S), C2 H3 N'
_chemical_formula_sum 'C43 H71 F9 N3 O9 P3 S3 Sb4'
_chemical_formula_weight 1621.12
_chemical_name_systematic '[(Me3P)3(nacnac)Sb4][OTf]3'
_space_group_crystal_system triclinic
_space_group_IT_number 2
_space_group_name_Hall '-P 1'
_space_group_name_H-M_alt 'P -1'
_symmetry_space_group_name_Hall '-P 1'
_symmetry_space_group_name_H-M 'P -1'
_atom_sites_solution_hydrogens geom
_atom_sites_solution_primary direct
_atom_sites_solution_secondary difmap
_audit_creation_date 2014-12-08
_audit_creation_method
;
Olex2 1.2
(compiled 2014.11.28 svn.r3106 for OlexSys, GUI svn.r4959)
;
_audit_update_record
;
2014-12-18 deposited with the CCDC.
2015-02-03 downloaded from the CCDC.
;
_cell_angle_alpha 91.8200(10)
_cell_angle_beta 97.5640(10)
_cell_angle_gamma 112.0740(10)
_cell_formula_units_Z 2
_cell_length_a 11.4789(3)
_cell_length_b 11.9874(3)
_cell_length_c 26.0864(7)
_cell_measurement_reflns_used 9989
_cell_measurement_temperature 100(2)
_cell_measurement_theta_max 30.00
_cell_measurement_theta_min 2.20
_cell_volume 3284.57(15)
_computing_cell_refinement 'Bruker SAINT'
_computing_data_collection 'Bruker APEX2'
_computing_data_reduction 'Bruker SAINT'
_computing_molecular_graphics 'Olex2 (Dolomanov et al., 2009)'
_computing_publication_material 'Olex2 (Dolomanov et al., 2009)'
_computing_structure_refinement 'XH (Sheldrick, 2008)'
_computing_structure_solution 'SIR2004 (Burla et al., 2007)'
_diffrn_ambient_temperature 99.99
_diffrn_detector 'Bruker APEX2 area detector'
_diffrn_detector_type 'CCD area detector'
_diffrn_measured_fraction_theta_full 0.999
_diffrn_measured_fraction_theta_max 0.999
_diffrn_measurement_device 'three-circle diffractometer'
_diffrn_measurement_device_type 'Bruker APEX-II CCD'
_diffrn_measurement_method '\f and \w scans'
_diffrn_radiation_monochromator graphite
_diffrn_radiation_probe x-ray
_diffrn_radiation_type MoK\a
_diffrn_radiation_wavelength 0.71073
_diffrn_reflns_av_R_equivalents 0.0334
_diffrn_reflns_av_unetI/netI 0.0335
_diffrn_reflns_limit_h_max 14
_diffrn_reflns_limit_h_min -14
_diffrn_reflns_limit_k_max 15
_diffrn_reflns_limit_k_min -15
_diffrn_reflns_limit_l_max 33
_diffrn_reflns_limit_l_min -33
_diffrn_reflns_number 64496
_diffrn_reflns_theta_full 27.00
_diffrn_reflns_theta_max 27.00
_diffrn_reflns_theta_min 0.79
_diffrn_source 'microfocus sealed X-ray tube'
_diffrn_source_type 'Incoatec I\ms'
_diffrn_standards_number 0
_exptl_absorpt_coefficient_mu 1.867
_exptl_absorpt_correction_T_max 0.742
_exptl_absorpt_correction_T_min 0.660
_exptl_absorpt_correction_type multi-scan
_exptl_absorpt_process_details SADABS
_exptl_crystal_colour 'pale yellow'
_exptl_crystal_density_diffrn 1.639
_exptl_crystal_density_method 'not measured'
_exptl_crystal_description Block
_exptl_crystal_F_000 1600
_exptl_crystal_size_max 0.31
_exptl_crystal_size_mid 0.19
_exptl_crystal_size_min 0.16
_refine_diff_density_max 1.664
_refine_diff_density_min -1.163
_refine_diff_density_rms 0.153
_refine_ls_extinction_method none
_refine_ls_goodness_of_fit_ref 1.173
_refine_ls_hydrogen_treatment constr
_refine_ls_matrix_type full
_refine_ls_number_parameters 825
_refine_ls_number_reflns 14357
_refine_ls_number_restraints 84
_refine_ls_restrained_S_all 1.176
_refine_ls_R_factor_all 0.0565
_refine_ls_R_factor_gt 0.0405
_refine_ls_shift/su_max 0.001
_refine_ls_shift/su_mean 0.000
_refine_ls_structure_factor_coef Fsqd
_refine_ls_weighting_details 'calc w=1/[\s^2^(Fo^2^)+(0.0427P)^2^+15.7976P] where P=(Fo^2^+2Fc^2^)/3'
_refine_ls_weighting_scheme calc
_refine_ls_wR_factor_gt 0.1047
_refine_ls_wR_factor_ref 0.1174
_reflns_number_gt 11697
_reflns_number_total 14357
_reflns_threshold_expression >2sigma(I)
_cod_data_source_file c4sc03939d2.cif
_cod_data_source_block rf555_0m
_cod_depositor_comments 'Adding full bibliography for 1518666--1518671.cif.'
_cod_database_code 1518667
_olex2_refinement_description
;
1. Fixed Uiso
 At 1.2 times of:
  All C(H) groups
 At 1.5 times of:
  All C(H,H,H) groups
2. Restrained distances
 P2A-C32A \\sim P2B-C32B
 with sigma of 0.02
3. Uiso/Uaniso restraints and constraints
F5A \\sim F5B: within 1.7A with sigma of 0.04 and sigma for terminal atoms of
0.08
C31A \\sim C31B: within 1.7A with sigma of 0.04 and sigma for terminal atoms of
0.08
C32A \\sim C32B: within 1.7A with sigma of 0.02 and sigma for terminal atoms of
0.04
C30A \\sim C30B: within 1.7A with sigma of 0.02 and sigma for terminal atoms of
0.04
Uanis(O4B) \\sim Ueq, Uanis(C42) \\sim Ueq: with sigma of 0.02 and sigma for
terminal atoms of 0.04
Uanis(F4A) \\sim Ueq, Uanis(F4B) \\sim Ueq: with sigma of 0.03 and sigma for
terminal atoms of 0.06
Uanis(F5A) \\sim Ueq, Uanis(F5B) \\sim Ueq: with sigma of 0.03 and sigma for
terminal atoms of 0.06
Uanis(O6A) = Uanis(O6B)
Uanis(C40A) = Uanis(C40B)
4. Same fragment restrains
{C40B, F4B, F5B, F6B, S3B, O4B, O5B, O6B} sigma for 1-2: 0.02, 1-3: 0.04
as
{C40A, F4A, F5A, F6A, S3A, O4A, O5A, O6A}
5. Others
 Sof(P2B)=Sof(C30B)=Sof(H30D)=Sof(H30E)=Sof(H30F)=Sof(C31B)=Sof(H31D)=
 Sof(H31E)=Sof(H31F)=Sof(C32B)=Sof(H32D)=Sof(H32E)=Sof(H32F)=1-FVAR(1)
 Sof(P2A)=Sof(C30A)=Sof(H30A)=Sof(H30B)=Sof(H30C)=Sof(C31A)=Sof(H31A)=
 Sof(H31B)=Sof(H31C)=Sof(C32A)=Sof(H32A)=Sof(H32B)=Sof(H32C)=FVAR(1)
 Sof(C41B)=Sof(F7B)=Sof(F8B)=Sof(F9B)=1-FVAR(2)
 Sof(C41A)=Sof(F7A)=Sof(F8A)=Sof(F9A)=FVAR(2)
 Sof(C40B)=Sof(F4B)=Sof(F5B)=Sof(F6B)=Sof(S3B)=Sof(O4B)=Sof(O5B)=Sof(O6B)=1-
 FVAR(3)
 Sof(C40A)=Sof(F4A)=Sof(F5A)=Sof(F6A)=Sof(S3A)=Sof(O4A)=Sof(O5A)=Sof(O6A)=
 FVAR(3)
6.a Ternary CH refined with riding coordinates:
 C1(H1), C12(H12), C15(H15), C24(H24), C27(H27)
6.b Aromatic/amide H refined with riding coordinates:
 C8(H8), C9(H9), C10(H10), C20(H20), C21(H21), C22(H22)
6.c Idealised Me refined as rotating group:
 C3(H3A,H3B,H3C), C5(H5A,H5B,H5C), C13(H13A,H13B,H13C), C14(H14A,H14B,H14C),
 C16(H16A,H16B,H16C), C17(H17A,H17B,H17C), C25(H25A,H25B,H25C), C26(H26A,H26B,
 H26C), C28(H28A,H28B,H28C), C29(H29A,H29B,H29C), C33(H33A,H33B,H33C), C34(H34A,
 H34B,H34C), C35(H35A,H35B,H35C), C36(H36A,H36B,H36C), C37(H37A,H37B,H37C),
 C38(H38A,H38B,H38C), C30A(H30A,H30B,H30C), C31A(H31A,H31B,H31C), C32A(H32A,
 H32B,H32C), C30B(H30D,H30E,H30F), C31B(H31D,H31E,H31F), C32B(H32D,H32E,H32F),
 C42(H42A,H42B,H42C)
;
_olex2_submission_special_instructions 'No special instructions were received'

loop_
_space_group_symop_id
_space_group_symop_operation_xyz
1 'x, y, z'
2 '-x, -y, -z'

loop_
_atom_site_label
_atom_site_type_symbol
_atom_site_fract_x
_atom_site_fract_y
_atom_site_fract_z
_atom_site_U_iso_or_equiv
_atom_site_adp_type
_atom_site_occupancy
_atom_site_calc_flag
_atom_site_disorder_assembly
_atom_site_disorder_group
_atom_site_refinement_flags_posn
_atom_site_refinement_flags_adp
Sb1 Sb 0.16966(3) 0.27777(3) 0.258786(12) 0.01870(8) Uani 1 d A . . .
Sb2 Sb 0.32274(3) 0.52043(3) 0.248352(12) 0.01854(8) Uani 1 d . . . .
Sb3 Sb 0.23360(4) 0.44617(3) 0.140900(13) 0.02490(9) Uani 1 d A . . .
Sb4 Sb 0.28202(4) 0.23967(3) 0.171654(13) 0.02497(9) Uani 1 d . . . .
P1 P 0.08948(16) 0.07904(13) 0.11665(5) 0.0304(3) Uani 1 d A . . .
P3 P 0.44717(14) 0.53983(13) 0.10954(5) 0.0244(3) Uani 1 d . . . .
S1 S 0.17870(18) 0.30221(16) 0.97637(6) 0.0456(5) Uani 1 d . . . .
S2 S 0.64511(14) 0.44046(12) 0.27044(6) 0.0270(3) Uani 1 d . . . .
O1 O 0.1311(5) 0.1775(4) 0.95929(19) 0.0530(13) Uani 1 d . . . .
O2 O 0.2788(6) 0.3788(6) 0.9513(3) 0.081(2) Uani 1 d . . . .
O3 O 0.2001(6) 0.3253(6) 1.0323(2) 0.0694(18) Uani 1 d . . . .
O7 O 0.7587(4) 0.5216(4) 0.25452(18) 0.0390(10) Uani 1 d B . . .
O8 O 0.5317(5) 0.4091(5) 0.2336(2) 0.0648(17) Uani 1 d B . . .
O9 O 0.6265(7) 0.4657(6) 0.3212(2) 0.089(2) Uani 1 d B . . .
F1 F 0.0104(7) 0.3239(6) 0.9053(2) 0.098(2) Uani 1 d . . . .
F2 F -0.0531(5) 0.2909(5) 0.9786(2) 0.0844(17) Uani 1 d . . . .
F3 F 0.0798(8) 0.4652(5) 0.9663(3) 0.113(3) Uani 1 d . . . .
C1 C 0.3064(5) 0.2401(4) 0.31638(18) 0.0184(10) Uani 1 d . . . .
H1 H 0.3870 0.2540 0.3022 0.022 Uiso 1 calc A . R .
C2 C 0.3328(5) 0.3233(4) 0.36487(19) 0.0187(10) Uani 1 d A . . .
C3 C 0.4304(5) 0.3173(5) 0.40768(19) 0.0226(11) Uani 1 d . . . .
H3A H 0.4188 0.2327 0.4111 0.034 Uiso 1 calc A . GR .
H3B H 0.4204 0.3527 0.4404 0.034 Uiso 1 calc . . GR .
H3C H 0.5158 0.3624 0.3996 0.034 Uiso 1 calc . . GR .
C4 C 0.2414(5) 0.1082(4) 0.32472(19) 0.0181(10) Uani 1 d A . . .
C5 C 0.2655(6) 0.0203(5) 0.2891(2) 0.0266(12) Uani 1 d . . . .
H5A H 0.2562 0.0420 0.2533 0.040 Uiso 1 calc A . GR .
H5B H 0.2040 -0.0616 0.2913 0.040 Uiso 1 calc . . GR .
H5C H 0.3520 0.0235 0.2995 0.040 Uiso 1 calc . . GR .
C6 C 0.2875(5) 0.4739(5) 0.40995(19) 0.0210(11) Uani 1 d A . . .
C7 C 0.3939(5) 0.5826(5) 0.42368(19) 0.0228(11) Uani 1 d . . . .
C8 C 0.3921(6) 0.6583(5) 0.4655(2) 0.0276(12) Uani 1 d . . . .
H8 H 0.4624 0.7328 0.4753 0.033 Uiso 1 calc . . R .
C9 C 0.2911(6) 0.6274(5) 0.4926(2) 0.0288(13) Uani 1 d . . . .
H9 H 0.2924 0.6802 0.5209 0.035 Uiso 1 calc . . R .
C10 C 0.1876(6) 0.5197(5) 0.4789(2) 0.0276(12) Uani 1 d . . . .
H10 H 0.1190 0.4984 0.4983 0.033 Uiso 1 calc . . R .
C11 C 0.1826(6) 0.4419(5) 0.43711(19) 0.0230(11) Uani 1 d . . . .
C12 C 0.5126(6) 0.6187(5) 0.3973(2) 0.0311(13) Uani 1 d . . . .
H12 H 0.4988 0.5527 0.3700 0.037 Uiso 1 calc . . R .
C13 C 0.5396(9) 0.7363(5) 0.3711(3) 0.052(2) Uani 1 d . . . .
H13A H 0.6124 0.7514 0.3527 0.077 Uiso 1 calc . . GR .
H13B H 0.5589 0.8034 0.3974 0.077 Uiso 1 calc . . GR .
H13C H 0.4646 0.7293 0.3463 0.077 Uiso 1 calc . . GR .
C14 C 0.6301(6) 0.6314(6) 0.4363(3) 0.0394(15) Uani 1 d . . . .
H14A H 0.7005 0.6373 0.4176 0.059 Uiso 1 calc . . GR .
H14B H 0.6102 0.5605 0.4563 0.059 Uiso 1 calc . . GR .
H14C H 0.6546 0.7044 0.4600 0.059 Uiso 1 calc . . GR .
C15 C 0.0706(6) 0.3216(5) 0.4230(2) 0.0266(12) Uani 1 d . . . .
H15 H 0.0689 0.2954 0.3860 0.032 Uiso 1 calc . . R .
C16 C -0.0584(6) 0.3261(6) 0.4274(3) 0.0349(14) Uani 1 d . . . .
H16A H -0.0719 0.3862 0.4054 0.052 Uiso 1 calc . . GR .
H16B H -0.0610 0.3484 0.4635 0.052 Uiso 1 calc . . GR .
H16C H -0.1255 0.2465 0.4160 0.052 Uiso 1 calc . . GR .
C17 C 0.0926(6) 0.2253(5) 0.4569(2) 0.0332(14) Uani 1 d . . . .
H17A H 0.0232 0.1466 0.4464 0.050 Uiso 1 calc . . GR .
H17B H 0.0948 0.2486 0.4935 0.050 Uiso 1 calc . . GR .
H17C H 0.1737 0.2199 0.4523 0.050 Uiso 1 calc . . GR .
C18 C 0.1018(5) -0.0421(4) 0.36877(19) 0.0177(10) Uani 1 d A . . .
C19 C -0.0150(5) -0.1125(5) 0.3374(2) 0.0215(11) Uani 1 d . . . .
C20 C -0.0781(5) -0.2323(5) 0.3484(2) 0.0249(11) Uani 1 d . . . .
H20 H -0.1558 -0.2820 0.3274 0.030 Uiso 1 calc . . R .
C21 C -0.0273(5) -0.2785(5) 0.3900(2) 0.0269(12) Uani 1 d . . . .
H21 H -0.0698 -0.3601 0.3968 0.032 Uiso 1 calc . . R .
C22 C 0.0849(5) -0.2064(5) 0.4217(2) 0.0251(11) Uani 1 d . . . .
H22 H 0.1181 -0.2389 0.4501 0.030 Uiso 1 calc . . R .
C23 C 0.1493(5) -0.0863(4) 0.41213(19) 0.0205(10) Uani 1 d . . . .
C24 C -0.0748(5) -0.0574(5) 0.2951(2) 0.0252(11) Uani 1 d . . . .
H24 H -0.0058 -0.0079 0.2759 0.030 Uiso 1 calc . . R .
C25 C -0.1280(6) 0.0276(6) 0.3193(2) 0.0339(13) Uani 1 d . . . .
H25A H -0.1604 0.0673 0.2919 0.051 Uiso 1 calc . . GR .
H25B H -0.0603 0.0889 0.3438 0.051 Uiso 1 calc . . GR .
H25C H -0.1973 -0.0188 0.3378 0.051 Uiso 1 calc . . GR .
C26 C -0.1787(6) -0.1509(6) 0.2555(2) 0.0354(14) Uani 1 d . . . .
H26A H -0.2053 -0.1097 0.2272 0.053 Uiso 1 calc . . GR .
H26B H -0.2518 -0.1951 0.2725 0.053 Uiso 1 calc . . GR .
H26C H -0.1454 -0.2077 0.2415 0.053 Uiso 1 calc . . GR .
C27 C 0.2700(5) -0.0055(5) 0.4476(2) 0.0214(10) Uani 1 d . . . .
H27 H 0.2792 0.0799 0.4433 0.026 Uiso 1 calc . . R .
C28 C 0.3871(6) -0.0188(5) 0.4316(2) 0.0307(12) Uani 1 d . . . .
H28A H 0.3921 -0.0005 0.3954 0.046 Uiso 1 calc . . GR .
H28B H 0.3812 -0.1018 0.4351 0.046 Uiso 1 calc . . GR .
H28C H 0.4635 0.0374 0.4540 0.046 Uiso 1 calc . . GR .
C29 C 0.2634(6) -0.0251(6) 0.5052(2) 0.0344(14) Uani 1 d . . . .
H29A H 0.1864 -0.0174 0.5143 0.052 Uiso 1 calc . . GR .
H29B H 0.3386 0.0357 0.5266 0.052 Uiso 1 calc . . GR .
H29C H 0.2610 -0.1060 0.5115 0.052 Uiso 1 calc . . GR .
C33 C 0.4954(7) 0.4229(6) 0.0875(3) 0.0449(18) Uani 1 d A . . .
H33A H 0.4260 0.3642 0.0628 0.067 Uiso 1 calc . . GR .
H33B H 0.5161 0.3820 0.1172 0.067 Uiso 1 calc . . GR .
H33C H 0.5706 0.4585 0.0705 0.067 Uiso 1 calc . . GR .
C34 C 0.4255(6) 0.6216(6) 0.0550(2) 0.0351(14) Uani 1 d A . . .
H34A H 0.5067 0.6602 0.0423 0.053 Uiso 1 calc . . GR .
H34B H 0.3951 0.6837 0.0657 0.053 Uiso 1 calc . . GR .
H34C H 0.3628 0.5657 0.0273 0.053 Uiso 1 calc . . GR .
C35 C 0.5756(6) 0.6399(6) 0.1564(2) 0.0323(13) Uani 1 d A . . .
H35A H 0.6508 0.6777 0.1396 0.048 Uiso 1 calc . . GR .
H35B H 0.5954 0.5942 0.1843 0.048 Uiso 1 calc . . GR .
H35C H 0.5508 0.7027 0.1708 0.048 Uiso 1 calc . . GR .
C36 C -0.0337(7) 0.1228(6) 0.0867(3) 0.0444(16) Uani 1 d . . . .
H36A H 0.0027 0.1912 0.0662 0.067 Uiso 1 calc A . GR .
H36B H -0.0743 0.1466 0.1135 0.067 Uiso 1 calc . . GR .
H36C H -0.0972 0.0547 0.0638 0.067 Uiso 1 calc . . GR .
C37 C 0.0165(7) -0.0421(5) 0.1554(2) 0.0384(15) Uani 1 d . . . .
H37A H -0.0522 -0.1080 0.1333 0.058 Uiso 1 calc A . GR .
H37B H -0.0184 -0.0126 0.1827 0.058 Uiso 1 calc . . GR .
H37C H 0.0804 -0.0718 0.1712 0.058 Uiso 1 calc . . GR .
C38 C 0.1529(7) 0.0235(6) 0.0666(2) 0.0385(15) Uani 1 d . . . .
H38A H 0.0832 -0.0389 0.0434 0.058 Uiso 1 calc A . GR .
H38B H 0.2125 -0.0110 0.0825 0.058 Uiso 1 calc . . GR .
H38C H 0.1975 0.0902 0.0467 0.058 Uiso 1 calc . . GR .
C39 C 0.0463(10) 0.3477(8) 0.9552(4) 0.066(3) Uani 1 d . . . .
N1 N 0.2739(4) 0.3942(4) 0.36492(16) 0.0208(9) Uani 1 d . . . .
N2 N 0.1684(4) 0.0814(4) 0.35951(15) 0.0174(8) Uani 1 d . . . .
P2A P 0.1554(6) 0.5976(7) 0.2710(2) 0.0151(11) Uani 0.54(2) d A 1 D .
C30A C 0.030(3) 0.481(3) 0.3012(14) 0.026(6) Uani 0.54(2) d A 1 . U
H30A H -0.0211 0.4139 0.2751 0.039 Uiso 0.54(2) calc A 1 GR .
H30B H -0.0253 0.5174 0.3142 0.039 Uiso 0.54(2) calc A 1 GR .
H30C H 0.0702 0.4511 0.3300 0.039 Uiso 0.54(2) calc A 1 GR .
C31A C 0.2329(11) 0.7179(9) 0.3222(4) 0.021(3) Uani 0.54(2) d A 1 . U
H31A H 0.2998 0.7843 0.3094 0.031 Uiso 0.54(2) calc A 1 GR .
H31B H 0.2707 0.6876 0.3517 0.031 Uiso 0.54(2) calc A 1 GR .
H31C H 0.1703 0.7471 0.3333 0.031 Uiso 0.54(2) calc A 1 GR .
C32A C 0.0834(14) 0.6527(14) 0.2199(6) 0.036(4) Uani 0.54(2) d A 1 D U
H32A H 0.1461 0.7275 0.2103 0.053 Uiso 0.54(2) calc A 1 GR .
H32B H 0.0126 0.6690 0.2309 0.053 Uiso 0.54(2) calc A 1 GR .
H32C H 0.0514 0.5923 0.1899 0.053 Uiso 0.54(2) calc A 1 GR .
P2B P 0.1202(14) 0.5644(11) 0.2567(6) 0.035(2) Uani 0.46(2) d A 2 D .
C30B C 0.043(4) 0.499(4) 0.3036(18) 0.036(9) Uani 0.46(2) d A 2 . U
H30D H -0.0294 0.5221 0.3051 0.054 Uiso 0.46(2) calc A 2 GR .
H30E H 0.1007 0.5245 0.3369 0.054 Uiso 0.46(2) calc A 2 GR .
H30F H 0.0130 0.4109 0.2969 0.054 Uiso 0.46(2) calc A 2 GR .
C31B C 0.182(3) 0.723(2) 0.2836(16) 0.136(18) Uani 0.46(2) d A 2 . U
H31D H 0.2117 0.7759 0.2562 0.205 Uiso 0.46(2) calc A 2 GR .
H31E H 0.2534 0.7372 0.3116 0.205 Uiso 0.46(2) calc A 2 GR .
H31F H 0.1147 0.7400 0.2973 0.205 Uiso 0.46(2) calc A 2 GR .
C32B C 0.034(3) 0.616(2) 0.2108(10) 0.155(14) Uani 0.46(2) d A 2 D U
H32D H -0.0292 0.5473 0.1882 0.233 Uiso 0.46(2) calc A 2 GR .
H32E H 0.0914 0.6713 0.1900 0.233 Uiso 0.46(2) calc A 2 GR .
H32F H -0.0099 0.6587 0.2284 0.233 Uiso 0.46(2) calc A 2 GR .
C41A C 0.6718(16) 0.3006(16) 0.2840(9) 0.039(4) Uani 0.60(2) d B 1 . .
F7A F 0.7644(9) 0.3263(13) 0.3254(7) 0.078(5) Uani 0.60(2) d B 1 . .
F8A F 0.5729(9) 0.2161(9) 0.2974(8) 0.056(4) Uani 0.60(2) d B 1 . .
F9A F 0.7146(12) 0.2621(8) 0.2463(7) 0.071(5) Uani 0.60(2) d B 1 . .
C41B C 0.663(3) 0.304(3) 0.2571(16) 0.051(8) Uani 0.40(2) d B 2 . .
F7B F 0.7647(15) 0.2957(12) 0.2877(12) 0.070(7) Uani 0.40(2) d B 2 . .
F8B F 0.6760(18) 0.2857(12) 0.2091(9) 0.071(7) Uani 0.40(2) d B 2 . .
F9B F 0.5594(15) 0.2064(12) 0.2653(10) 0.052(4) Uani 0.40(2) d B 2 . .
C40A C 0.5054(16) 0.9596(11) 0.1771(7) 0.094(5) Uani 0.812(10) d C 1 D .
F4A F 0.5191(15) 0.9558(11) 0.2304(4) 0.138(5) Uani 0.812(10) d C 1 D U
F5A F 0.5197(11) 1.0698(8) 0.1675(6) 0.137(5) Uani 0.812(10) d C 1 D U
F6A F 0.5963(11) 0.9316(11) 0.1621(6) 0.115(6) Uani 0.812(10) d C 1 D .
S3A S 0.3485(3) 0.8513(3) 0.15111(17) 0.0508(8) Uani 0.812(10) d C 1 D .
O4A O 0.3464(8) 0.7373(7) 0.1689(3) 0.057(2) Uani 0.812(10) d C 1 D .
O5A O 0.3432(8) 0.8557(7) 0.0969(3) 0.070(2) Uani 0.812(10) d C 1 D .
O6A O 0.2678(10) 0.8994(10) 0.1741(5) 0.066(3) Uani 0.812(10) d C 1 D .
C40B C 0.523(2) 0.949(2) 0.1634(12) 0.094(5) Uani 0.188(10) d C 2 D .
F4B F 0.591(4) 0.997(4) 0.2123(14) 0.114(16) Uani 0.188(10) d C 2 D U
F5B F 0.513(4) 1.035(3) 0.1357(17) 0.100(13) Uani 0.188(10) d C 2 D U
F6B F 0.593(3) 0.901(3) 0.1421(17) 0.059(11) Uani 0.188(10) d C 2 D .
S3B S 0.3713(12) 0.8447(9) 0.1764(6) 0.039(4) Uani 0.188(10) d C 2 D .
O4B O 0.403(3) 0.805(3) 0.2268(10) 0.085(12) Uani 0.188(10) d C 2 D U
O5B O 0.334(3) 0.753(2) 0.1367(11) 0.057(10) Uani 0.188(10) d C 2 D .
O6B O 0.296(4) 0.917(4) 0.177(2) 0.066(3) Uani 0.188(10) d C 2 D .
C41 C -0.1385(11) 0.3499(11) 0.1550(5) 0.087(3) Uani 1 d . . . .
N3 N -0.0435(9) 0.3429(10) 0.1734(4) 0.093(3) Uani 1 d . . . .
C42 C -0.2513(13) 0.3720(16) 0.1339(7) 0.147(6) Uani 1 d . . . U
H42A H -0.3149 0.3448 0.1572 0.220 Uiso 1 calc . . GR .
H42B H -0.2868 0.3275 0.0996 0.220 Uiso 1 calc . . GR .
H42C H -0.2278 0.4587 0.1307 0.220 Uiso 1 calc . . GR .

loop_
_atom_site_aniso_label
_atom_site_aniso_U_11
_atom_site_aniso_U_22
_atom_site_aniso_U_33
_atom_site_aniso_U_23
_atom_site_aniso_U_13
_atom_site_aniso_U_12
Sb1 0.02238(18) 0.01893(16) 0.01492(16) 0.00178(12) 0.00453(13) 0.00752(13)
Sb2 0.02527(18) 0.01805(16) 0.01430(16) -0.00059(12) 0.00651(13) 0.00959(13)
Sb3 0.02518(19) 0.0330(2) 0.01348(16) 0.00104(14) 0.00460(14) 0.00733(15)
Sb4 0.0321(2) 0.02408(18) 0.01488(16) -0.00382(13) 0.00652(14) 0.00590(15)
P1 0.0403(9) 0.0274(7) 0.0148(6) -0.0058(5) 0.0057(6) 0.0035(6)
P3 0.0306(8) 0.0259(7) 0.0173(6) 0.0019(5) 0.0105(6) 0.0094(6)
S1 0.0468(10) 0.0454(9) 0.0254(8) -0.0133(7) 0.0153(7) -0.0057(8)
S2 0.0265(7) 0.0229(6) 0.0298(7) -0.0013(5) 0.0065(6) 0.0071(5)
O1 0.067(4) 0.044(3) 0.036(3) -0.012(2) -0.007(2) 0.013(3)
O2 0.079(5) 0.076(4) 0.071(4) 0.002(3) 0.048(4) -0.002(3)
O3 0.067(4) 0.082(4) 0.030(3) -0.027(3) 0.013(3) -0.003(3)
O7 0.028(2) 0.036(2) 0.046(3) 0.009(2) 0.004(2) 0.0045(19)
O8 0.027(3) 0.068(4) 0.075(4) 0.022(3) -0.012(3) -0.004(2)
O9 0.106(6) 0.092(5) 0.053(4) -0.022(3) 0.045(4) 0.012(4)
F1 0.146(6) 0.116(5) 0.056(3) 0.016(3) 0.003(4) 0.081(5)
F2 0.064(3) 0.092(4) 0.098(4) 0.019(3) 0.027(3) 0.025(3)
F3 0.160(7) 0.051(3) 0.146(6) 0.003(4) 0.077(5) 0.043(4)
C1 0.024(3) 0.017(2) 0.014(2) -0.0007(18) 0.0065(19) 0.005(2)
C2 0.023(3) 0.019(2) 0.017(2) -0.0004(19) 0.008(2) 0.009(2)
C3 0.031(3) 0.019(2) 0.016(2) -0.0018(19) 0.000(2) 0.008(2)
C4 0.023(3) 0.015(2) 0.017(2) -0.0016(18) 0.001(2) 0.009(2)
C5 0.033(3) 0.020(2) 0.030(3) -0.005(2) 0.012(2) 0.012(2)
C6 0.035(3) 0.021(2) 0.015(2) 0.0009(19) 0.007(2) 0.019(2)
C7 0.036(3) 0.021(2) 0.016(2) 0.002(2) 0.005(2) 0.016(2)
C8 0.049(4) 0.021(3) 0.018(3) -0.001(2) 0.004(2) 0.020(3)
C9 0.050(4) 0.030(3) 0.017(2) -0.003(2) 0.005(2) 0.028(3)
C10 0.042(3) 0.033(3) 0.020(3) -0.001(2) 0.009(2) 0.027(3)
C11 0.038(3) 0.026(3) 0.015(2) 0.004(2) 0.009(2) 0.021(2)
C12 0.052(4) 0.016(2) 0.022(3) -0.002(2) 0.015(3) 0.007(2)
C13 0.100(6) 0.022(3) 0.028(3) 0.001(2) 0.024(4) 0.013(3)
C14 0.034(3) 0.034(3) 0.042(4) -0.011(3) 0.012(3) 0.002(3)
C15 0.037(3) 0.029(3) 0.020(3) 0.002(2) 0.014(2) 0.017(2)
C16 0.040(4) 0.036(3) 0.037(3) 0.007(3) 0.018(3) 0.020(3)
C17 0.052(4) 0.026(3) 0.031(3) 0.004(2) 0.016(3) 0.022(3)
C18 0.019(2) 0.015(2) 0.018(2) -0.0020(18) 0.0041(19) 0.0052(19)
C19 0.025(3) 0.021(2) 0.018(2) -0.0034(19) 0.008(2) 0.007(2)
C20 0.024(3) 0.024(3) 0.022(3) -0.007(2) 0.007(2) 0.004(2)
C21 0.031(3) 0.014(2) 0.035(3) 0.001(2) 0.013(2) 0.005(2)
C22 0.034(3) 0.020(2) 0.026(3) 0.003(2) 0.008(2) 0.014(2)
C23 0.027(3) 0.017(2) 0.019(2) 0.0006(19) 0.005(2) 0.009(2)
C24 0.022(3) 0.029(3) 0.021(3) 0.001(2) 0.001(2) 0.006(2)
C25 0.031(3) 0.036(3) 0.037(3) 0.002(3) 0.002(3) 0.017(3)
C26 0.029(3) 0.041(3) 0.029(3) -0.002(3) -0.003(3) 0.009(3)
C27 0.024(3) 0.021(2) 0.019(2) 0.003(2) 0.003(2) 0.008(2)
C28 0.027(3) 0.032(3) 0.031(3) 0.001(2) -0.001(2) 0.011(2)
C29 0.041(4) 0.035(3) 0.020(3) 0.002(2) -0.002(2) 0.008(3)
C33 0.058(5) 0.035(3) 0.053(4) 0.005(3) 0.036(4) 0.021(3)
C34 0.044(4) 0.042(3) 0.019(3) 0.006(2) 0.009(3) 0.016(3)
C35 0.029(3) 0.038(3) 0.026(3) 0.003(2) 0.004(2) 0.008(3)
C36 0.046(4) 0.045(4) 0.032(3) -0.011(3) 0.000(3) 0.009(3)
C37 0.049(4) 0.031(3) 0.021(3) -0.003(2) 0.005(3) -0.001(3)
C38 0.052(4) 0.033(3) 0.022(3) -0.005(2) 0.011(3) 0.007(3)
C39 0.097(7) 0.048(5) 0.056(5) 0.004(4) 0.030(5) 0.025(5)
N1 0.027(2) 0.023(2) 0.0123(19) -0.0004(16) 0.0066(17) 0.0082(18)
N2 0.019(2) 0.019(2) 0.0144(19) -0.0002(16) 0.0030(16) 0.0068(17)
P2A 0.018(2) 0.013(2) 0.017(2) 0.0037(14) 0.0059(15) 0.0073(17)
C30A 0.028(10) 0.012(6) 0.039(12) 0.012(6) 0.021(9) 0.002(6)
C31A 0.029(6) 0.013(5) 0.018(5) -0.005(4) 0.007(4) 0.005(4)
C32A 0.027(8) 0.064(9) 0.035(7) 0.022(6) 0.010(6) 0.035(7)
P2B 0.045(5) 0.026(4) 0.047(5) 0.012(3) 0.026(4) 0.021(4)
C30B 0.023(12) 0.06(2) 0.042(13) 0.001(13) -0.004(10) 0.032(14)
C31B 0.13(3) 0.040(12) 0.26(5) 0.00(2) 0.14(3) 0.024(14)
C32B 0.08(2) 0.32(3) 0.091(19) 0.10(2) 0.010(17) 0.10(2)
C41A 0.020(7) 0.032(6) 0.069(12) 0.030(8) 0.017(8) 0.009(5)
F7A 0.043(5) 0.080(8) 0.094(10) 0.055(8) -0.008(6) 0.007(5)
F8A 0.027(4) 0.038(4) 0.106(10) 0.030(6) 0.023(6) 0.011(3)
F9A 0.078(8) 0.045(5) 0.113(14) 0.010(6) 0.055(9) 0.037(5)
C41B 0.027(11) 0.042(12) 0.09(2) 0.038(17) 0.021(15) 0.014(9)
F7B 0.059(10) 0.037(7) 0.11(2) 0.006(9) -0.007(11) 0.026(6)
F8B 0.107(12) 0.034(7) 0.085(14) -0.012(7) 0.060(11) 0.027(7)
F9B 0.045(7) 0.022(5) 0.087(13) 0.010(7) 0.016(9) 0.009(5)
C40A 0.104(11) 0.059(7) 0.107(12) 0.013(7) -0.029(9) 0.034(7)
F4A 0.169(12) 0.126(9) 0.113(8) -0.027(7) -0.059(8) 0.077(9)
F5A 0.141(9) 0.051(5) 0.199(12) 0.007(6) -0.035(9) 0.035(5)
F6A 0.073(7) 0.073(7) 0.188(18) 0.035(9) -0.008(8) 0.024(5)
S3A 0.074(2) 0.0542(16) 0.0414(18) 0.0033(15) 0.0071(16) 0.0441(14)
O4A 0.075(5) 0.051(4) 0.062(5) 0.012(4) 0.019(5) 0.041(4)
O5A 0.106(7) 0.086(6) 0.046(4) 0.004(4) 0.013(4) 0.068(5)
O6A 0.103(7) 0.066(5) 0.060(4) 0.005(4) 0.028(5) 0.060(6)
C40B 0.104(11) 0.059(7) 0.107(12) 0.013(7) -0.029(9) 0.034(7)
F4B 0.10(2) 0.14(3) 0.07(2) -0.02(2) -0.027(19) 0.03(2)
F5B 0.11(2) 0.08(2) 0.14(2) 0.080(18) 0.071(19) 0.050(16)
F6B 0.035(16) 0.05(2) 0.08(2) -0.006(15) 0.028(15) 0.002(13)
S3B 0.045(6) 0.032(5) 0.038(7) -0.006(5) 0.017(6) 0.009(4)
O4B 0.095(19) 0.077(17) 0.080(18) 0.050(14) 0.029(14) 0.021(13)
O5B 0.052(18) 0.045(18) 0.07(2) -0.031(18) 0.010(19) 0.022(14)
O6B 0.103(7) 0.066(5) 0.060(4) 0.005(4) 0.028(5) 0.060(6)
C41 0.067(7) 0.100(8) 0.102(9) 0.019(7) 0.012(6) 0.039(6)
N3 0.072(6) 0.135(9) 0.081(6) 0.004(6) 0.011(5) 0.051(6)
C42 0.110(10) 0.182(13) 0.160(13) 0.055(11) -0.016(9) 0.078(10)

loop_
_atom_type_symbol
_atom_type_description
_atom_type_scat_dispersion_real
_atom_type_scat_dispersion_imag
_atom_type_scat_source
C C 0.0033 0.0016 'International Tables Vol C Tables 4.2.6.8 and 6.1.1.4'
H H 0.0000 0.0000 'International Tables Vol C Tables 4.2.6.8 and 6.1.1.4'
N N 0.0061 0.0033 'International Tables Vol C Tables 4.2.6.8 and 6.1.1.4'
O O 0.0106 0.0060 'International Tables Vol C Tables 4.2.6.8 and 6.1.1.4'
F F 0.0171 0.0103 'International Tables Vol C Tables 4.2.6.8 and 6.1.1.4'
S S 0.1246 0.1234 'International Tables Vol C Tables 4.2.6.8 and 6.1.1.4'
Sb Sb -0.5866 1.5461 'International Tables Vol C Tables 4.2.6.8 and 6.1.1.4'
P P 0.1023 0.0942 'International Tables Vol C Tables 4.2.6.8 and 6.1.1.4'

loop_
_geom_angle_atom_site_label_1
_geom_angle_atom_site_label_2
_geom_angle_atom_site_label_3
_geom_angle
Sb2 Sb1 Sb4 81.262(13)
C1 Sb1 Sb2 97.53(13)
C1 Sb1 Sb4 94.47(12)
Sb1 Sb2 Sb3 82.448(13)
P2A Sb2 Sb1 93.12(16)
P2A Sb2 Sb3 100.59(16)
P2A Sb2 P2B 12.0(2)
P2B Sb2 Sb1 85.6(3)
P2B Sb2 Sb3 90.4(4)
Sb2 Sb3 Sb4 81.030(13)
P3 Sb3 Sb2 97.22(3)
P3 Sb3 Sb4 92.52(4)
Sb3 Sb4 Sb1 81.666(13)
P1 Sb4 Sb1 100.05(4)
P1 Sb4 Sb3 98.01(4)
C36 P1 Sb4 118.1(2)
C36 P1 C37 106.8(3)
C36 P1 C38 108.5(3)
C37 P1 Sb4 109.4(2)
C37 P1 C38 109.0(3)
C38 P1 Sb4 104.8(2)
C33 P3 Sb3 109.8(2)
C33 P3 C34 107.9(3)
C34 P3 Sb3 107.4(2)
C35 P3 Sb3 115.9(2)
C35 P3 C33 107.1(3)
C35 P3 C34 108.6(3)
O1 S1 O2 115.6(4)
O1 S1 O3 113.3(4)
O1 S1 C39 104.0(4)
O2 S1 O3 114.6(4)
O2 S1 C39 103.7(4)
O3 S1 C39 103.8(4)
O7 S2 O8 115.7(3)
O7 S2 C41A 106.4(5)
O7 S2 C41B 99.1(9)
O8 S2 C41A 108.3(7)
O8 S2 C41B 94.0(12)
O9 S2 O7 116.0(4)
O9 S2 O8 112.4(4)
O9 S2 C41A 95.5(7)
O9 S2 C41B 117.1(13)
C41B S2 C41A 22.1(11)
Sb1 C1 H1 110.2
C2 C1 Sb1 108.2(3)
C2 C1 H1 110.2
C2 C1 C4 113.2(4)
C4 C1 Sb1 104.9(3)
C4 C1 H1 110.2
C3 C2 C1 116.4(4)
N1 C2 C1 117.3(5)
N1 C2 C3 126.3(4)
C2 C3 H3A 109.5
C2 C3 H3B 109.5
C2 C3 H3C 109.5
H3A C3 H3B 109.5
H3A C3 H3C 109.5
H3B C3 H3C 109.5
C5 C4 C1 115.7(4)
N2 C4 C1 117.7(4)
N2 C4 C5 126.5(4)
C4 C5 H5A 109.5
C4 C5 H5B 109.5
C4 C5 H5C 109.5
H5A C5 H5B 109.5
H5A C5 H5C 109.5
H5B C5 H5C 109.5
C7 C6 C11 121.4(4)
C7 C6 N1 122.3(4)
C11 C6 N1 116.1(5)
C6 C7 C12 123.5(4)
C8 C7 C6 117.5(5)
C8 C7 C12 118.9(5)
C7 C8 H8 119.2
C9 C8 C7 121.6(6)
C9 C8 H8 119.2
C8 C9 H9 119.9
C8 C9 C10 120.1(5)
C10 C9 H9 119.9
C9 C10 H10 119.5
C9 C10 C11 120.9(5)
C11 C10 H10 119.5
C6 C11 C15 120.6(4)
C10 C11 C6 118.4(5)
C10 C11 C15 120.9(5)
C7 C12 H12 107.9
C7 C12 C13 113.2(5)
C7 C12 C14 110.9(5)
C13 C12 H12 107.9
C13 C12 C14 108.9(6)
C14 C12 H12 107.9
C12 C13 H13A 109.5
C12 C13 H13B 109.5
C12 C13 H13C 109.5
H13A C13 H13B 109.5
H13A C13 H13C 109.5
H13B C13 H13C 109.5
C12 C14 H14A 109.5
C12 C14 H14B 109.5
C12 C14 H14C 109.5
H14A C14 H14B 109.5
H14A C14 H14C 109.5
H14B C14 H14C 109.5
C11 C15 H15 107.5
C11 C15 C17 109.3(5)
C16 C15 C11 114.5(5)
C16 C15 H15 107.5
C16 C15 C17 110.1(5)
C17 C15 H15 107.5
C15 C16 H16A 109.5
C15 C16 H16B 109.5
C15 C16 H16C 109.5
H16A C16 H16B 109.5
H16A C16 H16C 109.5
H16B C16 H16C 109.5
C15 C17 H17A 109.5
C15 C17 H17B 109.5
C15 C17 H17C 109.5
H17A C17 H17B 109.5
H17A C17 H17C 109.5
H17B C17 H17C 109.5
C19 C18 N2 120.2(4)
C23 C18 C19 121.4(5)
C23 C18 N2 118.2(4)
C18 C19 C24 120.8(4)
C20 C19 C18 118.3(5)
C20 C19 C24 120.8(5)
C19 C20 H20 119.9
C21 C20 C19 120.2(5)
C21 C20 H20 119.9
C20 C21 H21 119.7
C22 C21 C20 120.6(5)
C22 C21 H21 119.7
C21 C22 H22 119.7
C21 C22 C23 120.6(5)
C23 C22 H22 119.7
C18 C23 C27 120.4(4)
C22 C23 C18 118.7(5)
C22 C23 C27 120.9(5)
C19 C24 H24 107.6
C19 C24 C25 110.1(4)
C19 C24 C26 113.9(5)
C25 C24 H24 107.6
C25 C24 C26 109.8(5)
C26 C24 H24 107.6
C24 C25 H25A 109.5
C24 C25 H25B 109.5
C24 C25 H25C 109.5
H25A C25 H25B 109.5
H25A C25 H25C 109.5
H25B C25 H25C 109.5
C24 C26 H26A 109.5
C24 C26 H26B 109.5
C24 C26 H26C 109.5
H26A C26 H26B 109.5
H26A C26 H26C 109.5
H26B C26 H26C 109.5
C23 C27 H27 107.0
C23 C27 C28 111.5(4)
C23 C27 C29 112.8(4)
C28 C27 H27 107.0
C28 C27 C29 111.2(5)
C29 C27 H27 107.0
C27 C28 H28A 109.5
C27 C28 H28B 109.5
C27 C28 H28C 109.5
H28A C28 H28B 109.5
H28A C28 H28C 109.5
H28B C28 H28C 109.5
C27 C29 H29A 109.5
C27 C29 H29B 109.5
C27 C29 H29C 109.5
H29A C29 H29B 109.5
H29A C29 H29C 109.5
H29B C29 H29C 109.5
P3 C33 H33A 109.5
P3 C33 H33B 109.5
P3 C33 H33C 109.5
H33A C33 H33B 109.5
H33A C33 H33C 109.5
H33B C33 H33C 109.5
P3 C34 H34A 109.5
P3 C34 H34B 109.5
P3 C34 H34C 109.5
H34A C34 H34B 109.5
H34A C34 H34C 109.5
H34B C34 H34C 109.5
P3 C35 H35A 109.5
P3 C35 H35B 109.5
P3 C35 H35C 109.5
H35A C35 H35B 109.5
H35A C35 H35C 109.5
H35B C35 H35C 109.5
P1 C36 H36A 109.5
P1 C36 H36B 109.5
P1 C36 H36C 109.5
H36A C36 H36B 109.5
H36A C36 H36C 109.5
H36B C36 H36C 109.5
P1 C37 H37A 109.5
P1 C37 H37B 109.5
P1 C37 H37C 109.5
H37A C37 H37B 109.5
H37A C37 H37C 109.5
H37B C37 H37C 109.5
P1 C38 H38A 109.5
P1 C38 H38B 109.5
P1 C38 H38C 109.5
H38A C38 H38B 109.5
H38A C38 H38C 109.5
H38B C38 H38C 109.5
F1 C39 S1 110.6(6)
F1 C39 F2 108.3(9)
F1 C39 F3 108.1(8)
F2 C39 S1 111.4(6)
F3 C39 S1 110.7(8)
F3 C39 F2 107.5(7)
C2 N1 C6 122.1(4)
C4 N2 C18 120.7(4)
C30A P2A Sb2 111.5(11)
C31A P2A Sb2 107.1(4)
C31A P2A C30A 103.9(13)
C32A P2A Sb2 115.5(5)
C32A P2A C30A 109.6(12)
C32A P2A C31A 108.5(7)
C30B P2B Sb2 114.4(13)
C30B P2B C31B 100(2)
C30B P2B C32B 114.8(18)
C31B P2B Sb2 104.4(9)
C32B P2B Sb2 128.3(14)
C32B P2B C31B 82.1(15)
P2B C30B H30D 109.5
P2B C30B H30E 109.5
P2B C30B H30F 109.5
H30D C30B H30E 109.5
H30D C30B H30F 109.5
H30E C30B H30F 109.5
P2B C31B H31D 109.5
P2B C31B H31E 109.5
P2B C31B H31F 109.5
H31D C31B H31E 109.5
H31D C31B H31F 109.5
H31E C31B H31F 109.5
P2B C32B H32D 109.5
P2B C32B H32E 109.5
P2B C32B H32F 109.5
H32D C32B H32E 109.5
H32D C32B H32F 109.5
H32E C32B H32F 109.5
F7A C41A S2 108.3(13)
F8A C41A S2 113.0(12)
F8A C41A F7A 105.1(13)
F9A C41A S2 112.2(13)
F9A C41A F7A 105.2(16)
F9A C41A F8A 112.3(16)
F7B C41B S2 113(3)
F7B C41B F9B 106(2)
F8B C41B S2 113.3(18)
F8B C41B F7B 107(3)
F8B C41B F9B 105(3)
F9B C41B S2 112(2)
F4A C40A S3A 106.8(13)
F5A C40A F4A 107.5(14)
F5A C40A F6A 111.1(15)
F5A C40A S3A 112.3(10)
F6A C40A F4A 105.9(12)
F6A C40A S3A 112.9(11)
O4A S3A C40A 104.8(6)
O5A S3A C40A 103.8(7)
O5A S3A O4A 113.7(5)
O5A S3A O6A 115.4(7)
O6A S3A C40A 102.2(8)
O6A S3A O4A 115.0(7)
F4B C40B S3B 104(2)
F5B C40B F4B 111(3)
F5B C40B F6B 109(3)
F5B C40B S3B 113(2)
F6B C40B F4B 104(2)
F6B C40B S3B 116(2)
O4B S3B C40B 103.3(16)
O5B S3B C40B 103.9(17)
O5B S3B O4B 112(2)
O5B S3B O6B 117(2)
O6B S3B C40B 104(2)
O6B S3B O4B 114(2)
N3 C41 C42 174.0(15)
C41 C42 H42A 109.5
C41 C42 H42B 109.5
C41 C42 H42C 109.5
H42A C42 H42B 109.5
H42A C42 H42C 109.5
H42B C42 H42C 109.5

loop_
_geom_bond_atom_site_label_1
_geom_bond_atom_site_label_2
_geom_bond_distance
Sb1 Sb2 2.8209(5)
Sb1 Sb4 2.8612(5)
Sb1 C1 2.209(5)
Sb2 Sb3 2.8457(5)
Sb2 P2A 2.548(5)
Sb2 P2B 2.604(9)
Sb3 Sb4 2.8501(5)
Sb3 P3 2.5412(14)
Sb4 P1 2.5381(16)
P1 C36 1.783(8)
P1 C37 1.798(6)
P1 C38 1.798(6)
P3 C33 1.794(6)
P3 C34 1.796(6)
P3 C35 1.791(6)
S1 O1 1.418(5)
S1 O2 1.426(6)
S1 O3 1.446(5)
S1 C39 1.826(11)
S2 O7 1.426(4)
S2 O8 1.428(5)
S2 O9 1.409(5)
S2 C41A 1.851(18)
S2 C41B 1.75(3)
F1 C39 1.303(10)
F2 C39 1.329(10)
F3 C39 1.323(10)
C1 H1 1.0000
C1 C2 1.510(6)
C1 C4 1.511(7)
C2 C3 1.498(7)
C2 N1 1.269(6)
C3 H3A 0.9800
C3 H3B 0.9800
C3 H3C 0.9800
C4 C5 1.508(6)
C4 N2 1.282(6)
C5 H5A 0.9800
C5 H5B 0.9800
C5 H5C 0.9800
C6 C7 1.406(8)
C6 C11 1.412(7)
C6 N1 1.444(6)
C7 C8 1.404(7)
C7 C12 1.529(8)
C8 H8 0.9500
C8 C9 1.376(8)
C9 H9 0.9500
C9 C10 1.383(9)
C10 H10 0.9500
C10 C11 1.394(7)
C11 C15 1.522(8)
C12 H12 1.0000
C12 C13 1.530(8)
C12 C14 1.534(9)
C13 H13A 0.9800
C13 H13B 0.9800
C13 H13C 0.9800
C14 H14A 0.9800
C14 H14B 0.9800
C14 H14C 0.9800
C15 H15 1.0000
C15 C16 1.521(8)
C15 C17 1.551(8)
C16 H16A 0.9800
C16 H16B 0.9800
C16 H16C 0.9800
C17 H17A 0.9800
C17 H17B 0.9800
C17 H17C 0.9800
C18 C19 1.412(7)
C18 C23 1.397(7)
C18 N2 1.434(6)
C19 C20 1.403(7)
C19 C24 1.521(8)
C20 H20 0.9500
C20 C21 1.393(8)
C21 H21 0.9500
C21 C22 1.387(8)
C22 H22 0.9500
C22 C23 1.397(7)
C23 C27 1.519(7)
C24 H24 1.0000
C24 C25 1.530(8)
C24 C26 1.531(8)
C25 H25A 0.9800
C25 H25B 0.9800
C25 H25C 0.9800
C26 H26A 0.9800
C26 H26B 0.9800
C26 H26C 0.9800
C27 H27 1.0000
C27 C28 1.520(8)
C27 C29 1.536(7)
C28 H28A 0.9800
C28 H28B 0.9800
C28 H28C 0.9800
C29 H29A 0.9800
C29 H29B 0.9800
C29 H29C 0.9800
C33 H33A 0.9800
C33 H33B 0.9800
C33 H33C 0.9800
C34 H34A 0.9800
C34 H34B 0.9800
C34 H34C 0.9800
C35 H35A 0.9800
C35 H35B 0.9800
C35 H35C 0.9800
C36 H36A 0.9800
C36 H36B 0.9800
C36 H36C 0.9800
C37 H37A 0.9800
C37 H37B 0.9800
C37 H37C 0.9800
C38 H38A 0.9800
C38 H38B 0.9800
C38 H38C 0.9800
P2A C30A 1.87(3)
P2A C31A 1.804(12)
P2A C32A 1.753(11)
C30A H30A 0.9800
C30A H30B 0.9800
C30A H30C 0.9800
C31A H31A 0.9800
C31A H31B 0.9800
C31A H31C 0.9800
C32A H32A 0.9800
C32A H32B 0.9800
C32A H32C 0.9800
P2B C30B 1.65(4)
P2B C31B 1.84(2)
P2B C32B 1.730(17)
C30B H30D 0.9800
C30B H30E 0.9800
C30B H30F 0.9800
C31B H31D 0.9800
C31B H31E 0.9800
C31B H31F 0.9800
C32B H32D 0.9800
C32B H32E 0.9800
C32B H32F 0.9800
C41A F7A 1.35(2)
C41A F8A 1.304(17)
C41A F9A 1.30(2)
C41B F7B 1.36(3)
C41B F8B 1.30(4)
C41B F9B 1.36(3)
C40A F4A 1.383(18)
C40A F5A 1.305(13)
C40A F6A 1.310(19)
C40A S3A 1.803(14)
S3A O4A 1.450(8)
S3A O5A 1.411(8)
S3A O6A 1.441(8)
C40B F4B 1.39(2)
C40B F5B 1.31(2)
C40B F6B 1.32(2)
C40B S3B 1.81(2)
S3B O4B 1.462(19)
S3B O5B 1.389(18)
S3B O6B 1.434(17)
C41 N3 1.166(13)
C41 C42 1.460(15)
C42 H42A 0.9800
C42 H42B 0.9800
C42 H42C 0.9800

loop_
_geom_torsion_atom_site_label_1
_geom_torsion_atom_site_label_2
_geom_torsion_atom_site_label_3
_geom_torsion_atom_site_label_4
_geom_torsion
Sb1 Sb2 Sb3 Sb4 -42.102(13)
Sb1 Sb2 Sb3 P3 -133.53(4)
Sb1 Sb2 P2A C30A 15.1(13)
Sb1 Sb2 P2A C31A 128.2(4)
Sb1 Sb2 P2A C32A -110.9(6)
Sb1 Sb2 P2B C30B 45(2)
Sb1 Sb2 P2B C31B 153.2(12)
Sb1 Sb2 P2B C32B -115.5(12)
Sb1 Sb4 P1 C36 70.7(3)
Sb1 Sb4 P1 C37 -51.7(3)
Sb1 Sb4 P1 C38 -168.4(2)
Sb1 C1 C2 C3 -176.2(3)
Sb1 C1 C2 N1 1.5(5)
Sb1 C1 C4 C5 89.7(5)
Sb1 C1 C4 N2 -87.8(5)
Sb2 Sb1 Sb4 Sb3 -41.887(13)
Sb2 Sb1 Sb4 P1 -138.61(4)
Sb2 Sb1 C1 C2 62.0(3)
Sb2 Sb1 C1 C4 -177.0(3)
Sb2 Sb3 Sb4 Sb1 41.472(12)
Sb2 Sb3 Sb4 P1 140.53(4)
Sb2 Sb3 P3 C33 111.0(3)
Sb2 Sb3 P3 C34 -131.9(2)
Sb2 Sb3 P3 C35 -10.4(2)
Sb3 Sb2 P2A C30A 98.0(13)
Sb3 Sb2 P2A C31A -149.0(4)
Sb3 Sb2 P2A C32A -28.0(6)
Sb3 Sb2 P2B C30B 128(2)
Sb3 Sb2 P2B C31B -124.4(12)
Sb3 Sb2 P2B C32B -33.1(12)
Sb3 Sb4 P1 C36 -12.2(3)
Sb3 Sb4 P1 C37 -134.6(3)
Sb3 Sb4 P1 C38 108.7(2)
Sb4 Sb1 Sb2 Sb3 41.867(13)
Sb4 Sb1 Sb2 P2A 142.15(15)
Sb4 Sb1 Sb2 P2B 132.8(4)
Sb4 Sb1 C1 C2 143.7(3)
Sb4 Sb1 C1 C4 -95.2(3)
Sb4 Sb3 P3 C33 29.7(3)
Sb4 Sb3 P3 C34 146.8(2)
Sb4 Sb3 P3 C35 -91.7(2)
P3 Sb3 Sb4 Sb1 138.38(3)
P3 Sb3 Sb4 P1 -122.56(5)
O1 S1 C39 F1 -56.8(7)
O1 S1 C39 F2 63.7(7)
O1 S1 C39 F3 -176.7(6)
O2 S1 C39 F1 64.4(7)
O2 S1 C39 F2 -175.1(6)
O2 S1 C39 F3 -55.5(7)
O3 S1 C39 F1 -175.6(6)
O3 S1 C39 F2 -55.0(7)
O3 S1 C39 F3 64.6(7)
O7 S2 C41A F7A 66.1(11)
O7 S2 C41A F8A -177.9(12)
O7 S2 C41A F9A -49.7(15)
O7 S2 C41B F7B 65(2)
O7 S2 C41B F8B -56(2)
O7 S2 C41B F9B -175(2)
O8 S2 C41A F7A -168.8(9)
O8 S2 C41A F8A -52.8(15)
O8 S2 C41A F9A 75.4(14)
O8 S2 C41B F7B -178(2)
O8 S2 C41B F8B 61(2)
O8 S2 C41B F9B -58(2)
O9 S2 C41A F7A -53.0(11)
O9 S2 C41A F8A 63.0(14)
O9 S2 C41A F9A -168.8(14)
O9 S2 C41B F7B -60(2)
O9 S2 C41B F8B 178.2(16)
O9 S2 C41B F9B 59(2)
C1 Sb1 Sb2 Sb3 135.26(12)
C1 Sb1 Sb2 P2A -124.45(19)
C1 Sb1 Sb2 P2B -133.8(4)
C1 Sb1 Sb4 Sb3 -138.84(12)
C1 Sb1 Sb4 P1 124.44(13)
C1 C2 N1 C6 177.2(4)
C1 C4 N2 C18 178.8(4)
C2 C1 C4 C5 -152.6(5)
C2 C1 C4 N2 29.8(7)
C3 C2 N1 C6 -5.3(8)
C4 C1 C2 C3 68.0(6)
C4 C1 C2 N1 -114.2(5)
C5 C4 N2 C18 1.6(8)
C6 C7 C8 C9 0.7(8)
C6 C7 C12 C13 119.5(6)
C6 C7 C12 C14 -117.8(6)
C6 C11 C15 C16 -143.8(5)
C6 C11 C15 C17 92.1(6)
C7 C6 C11 C10 -1.3(8)
C7 C6 C11 C15 -177.6(5)
C7 C6 N1 C2 78.2(7)
C7 C8 C9 C10 -0.2(8)
C8 C7 C12 C13 -63.7(7)
C8 C7 C12 C14 59.0(6)
C8 C9 C10 C11 -1.2(8)
C9 C10 C11 C6 1.9(8)
C9 C10 C11 C15 178.2(5)
C10 C11 C15 C16 40.0(7)
C10 C11 C15 C17 -84.1(6)
C11 C6 C7 C8 0.0(8)
C11 C6 C7 C12 176.9(5)
C11 C6 N1 C2 -107.1(6)
C12 C7 C8 C9 -176.3(5)
C18 C19 C20 C21 1.5(7)
C18 C19 C24 C25 -72.3(6)
C18 C19 C24 C26 163.8(5)
C18 C23 C27 C28 -92.8(6)
C18 C23 C27 C29 141.4(5)
C19 C18 C23 C22 5.6(7)
C19 C18 C23 C27 -175.3(4)
C19 C18 N2 C4 -83.4(6)
C19 C20 C21 C22 1.2(8)
C20 C19 C24 C25 103.8(6)
C20 C19 C24 C26 -20.1(7)
C20 C21 C22 C23 -0.5(8)
C21 C22 C23 C18 -2.9(7)
C21 C22 C23 C27 178.1(5)
C22 C23 C27 C28 86.3(6)
C22 C23 C27 C29 -39.6(7)
C23 C18 C19 C20 -4.9(7)
C23 C18 C19 C24 171.3(5)
C23 C18 N2 C4 102.4(6)
C24 C19 C20 C21 -174.7(5)
N1 C6 C7 C8 174.5(5)
N1 C6 C7 C12 -8.7(8)
N1 C6 C11 C10 -176.1(5)
N1 C6 C11 C15 7.6(7)
N2 C18 C19 C20 -178.9(4)
N2 C18 C19 C24 -2.7(7)
N2 C18 C23 C22 179.7(4)
N2 C18 C23 C27 -1.2(7)
P2A Sb2 Sb3 Sb4 -133.88(15)
P2A Sb2 Sb3 P3 134.69(16)
P2A Sb2 P2B C30B -84(3)
P2A Sb2 P2B C31B 24.3(17)
P2A Sb2 P2B C32B 115.6(17)
P2B Sb2 Sb3 Sb4 -127.6(2)
P2B Sb2 Sb3 P3 141.0(2)
P2B Sb2 P2A C30A 66.1(19)
P2B Sb2 P2A C31A 179.2(16)
P2B Sb2 P2A C32A -59.9(13)
C41A S2 C41B F7B -46(3)
C41A S2 C41B F8B -168(5)
C41A S2 C41B F9B 73(3)
C41B S2 C41A F7A 140(4)
C41B S2 C41A F8A -104(4)
C41B S2 C41A F9A 24(3)
F4A C40A S3A O4A -57.9(11)
F4A C40A S3A O5A -177.3(9)
F4A C40A S3A O6A 62.4(11)
F5A C40A S3A O4A -175.4(13)
F5A C40A S3A O5A 65.1(15)
F5A C40A S3A O6A -55.2(16)
F6A C40A S3A O4A 58.1(13)
F6A C40A S3A O5A -61.4(11)
F6A C40A S3A O6A 178.3(11)
F4B C40B S3B O4B -30(3)
F4B C40B S3B O5B -147(3)
F4B C40B S3B O6B 90(3)
F5B C40B S3B O4B -150(3)
F5B C40B S3B O5B 93(3)
F5B C40B S3B O6B -30(4)
F6B C40B S3B O4B 84(3)
F6B C40B S3B O5B -33(3)
F6B C40B S3B O6B -156(3)
